data_7247067
loop_
_publ_author_name
'Zamisa, Sizwe J.'
'Adeleke, Adesola A.'
'Devnarain, Nikita'
'Rhman, Mahasin Abdel'
'Owira, Peter M. O.'
'Omondi, Bernard'

_publ_section_title
;
 The link between relative stability constant of DNA- and
 BSA-chromenopyrimidine complexes and cytotoxicity towards human breast
 cancer cells (MCF-7)
;
_journal_issue 32
_journal_name_full 'RSC Advances'
_journal_page_first 21820
_journal_page_last 21837
_journal_paper_doi 10.1039/D3RA01741A
_journal_volume 13
_journal_year 2023
_chemical_formula_moiety 'C25 H21 F2 N3 O2'
_chemical_formula_sum 'C25 H21 F2 N3 O2'
_chemical_formula_weight 433.45
_space_group_crystal_system monoclinic
_space_group_IT_number 14
_space_group_name_Hall '-P 2ybc'
_space_group_name_H-M_alt 'P 1 21/c 1'
_atom_sites_solution_hydrogens mixed
_atom_sites_solution_primary direct
_audit_creation_date 2023-04-12
_audit_creation_method
;
Olex2 1.5
(compiled 2023.03.06 svn.rbb2c1857 for OlexSys, GUI svn.r6748)
;
_audit_update_record
;
2023-04-12 deposited with the CCDC.	2023-07-12 downloaded from the CCDC.
;
_cell_angle_alpha 90
_cell_angle_beta 94.5060(10)
_cell_angle_gamma 90
_cell_formula_units_Z 4
_cell_length_a 12.1368(3)
_cell_length_b 7.3737(2)
_cell_length_c 22.1506(5)
_cell_measurement_reflns_used 9826
_cell_measurement_temperature 100(2)
_cell_measurement_theta_max 28.44
_cell_measurement_theta_min 2.40
_cell_volume 1976.20(9)
_computing_cell_refinement 'SAINT-plus (Bruker, 2008)'
_computing_data_collection 'APEX2 (Bruker, 2008)'
_computing_data_reduction 'SAINT-Plus and XPREP (Bruker, 2008)'
_computing_molecular_graphics 'Olex2 1.5 (Dolomanov et al., 2009)'
_computing_publication_material 'Olex2 1.5 (Dolomanov et al., 2009)'
_computing_structure_refinement 'SHELXL 2019/3 (Sheldrick, 2015)'
_computing_structure_solution 'SHELXS  (Sheldrick, 2008)'
_diffrn_ambient_temperature 100.15
_diffrn_detector 'Bruker APEX2 area detector'
_diffrn_detector_area_resol_mean 7.9
_diffrn_detector_type 'CCD area detector'
_diffrn_measured_fraction_theta_full 1.000
_diffrn_measured_fraction_theta_max 0.990
_diffrn_measurement_device 'three-circle diffractometer'
_diffrn_measurement_device_type 'Bruker SMART APEX2 area detector'
_diffrn_measurement_method '\w and \f scans'
_diffrn_radiation_monochromator 'mirror optics'
_diffrn_radiation_probe x-ray
_diffrn_radiation_type MoK\a
_diffrn_radiation_wavelength 0.71073
_diffrn_reflns_av_R_equivalents 0.0201
_diffrn_reflns_av_unetI/netI 0.0101
_diffrn_reflns_Laue_measured_fraction_full 1.000
_diffrn_reflns_Laue_measured_fraction_max 0.990
_diffrn_reflns_limit_h_max 15
_diffrn_reflns_limit_h_min -16
_diffrn_reflns_limit_k_max 9
_diffrn_reflns_limit_k_min -9
_diffrn_reflns_limit_l_max 27
_diffrn_reflns_limit_l_min -29
_diffrn_reflns_number 32619
_diffrn_reflns_point_group_measured_fraction_full 1.000
_diffrn_reflns_point_group_measured_fraction_max 0.990
_diffrn_reflns_theta_full 25.242
_diffrn_reflns_theta_max 28.456
_diffrn_reflns_theta_min 1.683
_diffrn_source 'microfocus sealed X-ray tube'
_diffrn_source_type 'Incoatec I\ms'
_exptl_absorpt_coefficient_mu 0.107
_exptl_absorpt_correction_T_max 0.978
_exptl_absorpt_correction_T_min 0.951
_exptl_absorpt_correction_type multi-scan
_exptl_absorpt_process_details 'SADABS (Bruker, 2012)'
_exptl_crystal_colour 'pale yellow'
_exptl_crystal_density_diffrn 1.457
_exptl_crystal_description block
_exptl_crystal_F_000 904
_exptl_crystal_recrystallization_method 'Re-crystallisation from solvent: Methanol'
_exptl_crystal_size_max 0.39
_exptl_crystal_size_mid 0.374
_exptl_crystal_size_min 0.324
_refine_diff_density_max 0.331
_refine_diff_density_min -0.359
_refine_diff_density_rms 0.082
_refine_ls_extinction_method none
_refine_ls_goodness_of_fit_ref 1.042
_refine_ls_hydrogen_treatment mixed
_refine_ls_matrix_type full
_refine_ls_number_parameters 293
_refine_ls_number_reflns 4921
_refine_ls_number_restraints 1
_refine_ls_restrained_S_all 1.042
_refine_ls_R_factor_all 0.0419
_refine_ls_R_factor_gt 0.0394
_refine_ls_shift/su_max 0.001
_refine_ls_shift/su_mean 0.000
_refine_ls_structure_factor_coef Fsqd
_refine_ls_weighting_details 'w=1/[\s^2^(Fo^2^)+(0.0572P)^2^+1.0093P] where P=(Fo^2^+2Fc^2^)/3'
_refine_ls_weighting_scheme calc
_refine_ls_wR_factor_gt 0.1029
_refine_ls_wR_factor_ref 0.1056
_reflns_Friedel_coverage 0.000
_reflns_number_gt 4579
_reflns_number_total 4921
_reflns_threshold_expression 'I > 2\s(I)'
_cod_data_source_file d3ra01741a2.cif
_cod_data_source_block 3c
_cod_database_code 7247067
_shelx_shelxl_version_number 2019/3
_shelx_space_group_comment
;
The symmetry employed for this shelxl refinement is uniquely defined
by the following loop, which should always be used as a source of
symmetry information in preference to the above space-group names.
They are only intended as comments.
;
_shelx_estimated_absorpt_t_max 0.966
_shelx_estimated_absorpt_t_min 0.960
_olex2_refinement_description
;
1. Fixed Uiso
 At 1.2 times of:
  All C(H) groups, All C(H,H) groups
 At 1.5 times of:
  All C(H,H,H) groups
2. Restrained distances
 N3-H3
 0.88 with sigma of 0.001
3.a Ternary CH refined with riding coordinates:
 C6(H6)
3.b Secondary CH2 refined with riding coordinates:
 C11(H11A,H11B), C2(H2A,H2B)
3.c Me refined with riding coordinates:
 C13(H13A,H13B,H13C), C12(H12A,H12B,H12C)
3.d Aromatic/amide H refined with riding coordinates:
 C21(H21), C22(H22), C19(H19), C18(H18), C17(H17), C16(H16), C9(H9), C25(H25),
 C24(H24)
;
_olex2_submission_special_instructions 'No special instructions were received'

loop_
_space_group_symop_operation_xyz
'x, y, z'
'-x, y+1/2, -z+1/2'
'-x, -y, -z'
'x, -y-1/2, z-1/2'

loop_
_atom_site_label
_atom_site_type_symbol
_atom_site_fract_x
_atom_site_fract_y
_atom_site_fract_z
_atom_site_U_iso_or_equiv
_atom_site_adp_type
_atom_site_occupancy
_atom_site_site_symmetry_order
_atom_site_calc_flag
_atom_site_refinement_flags_posn
_atom_site_refinement_flags_adp
_atom_site_refinement_flags_occupancy
_atom_site_disorder_assembly
_atom_site_disorder_group
O1 O 0.10662(7) 0.18365(11) 1.10857(4) 0.01995(17) Uani 1 1 d . . . . .
F1 F 0.36052(5) -0.18073(8) 1.04420(3) 0.01741(15) Uani 1 1 d . . . . .
C13 C 0.21971(9) -0.31812(16) 1.17031(5) 0.0184(2) Uani 1 1 d . . . . .
H13A H 0.260227 -0.250034 1.141168 0.028 Uiso 1 1 calc R U . . .
H13B H 0.239024 -0.271514 1.211209 0.028 Uiso 1 1 calc R U . . .
H13C H 0.239521 -0.446764 1.168613 0.028 Uiso 1 1 calc R U . . .
C3 C 0.09480(8) -0.29625(14) 1.15453(4) 0.01333(19) Uani 1 1 d . . . . .
C11 C 0.06181(8) -0.09534(14) 1.15567(5) 0.0152(2) Uani 1 1 d . . . . .
H11A H -0.019708 -0.087732 1.155067 0.018 Uiso 1 1 calc R U . . .
H11B H 0.092789 -0.041954 1.194354 0.018 Uiso 1 1 calc R U . . .
C4 C 0.09919(8) 0.01875(14) 1.10405(4) 0.01336(19) Uani 1 1 d . . . . .
C5 C 0.12526(8) -0.07373(14) 1.04808(4) 0.01172(19) Uani 1 1 d . . . . .
C6 C 0.17749(8) 0.03642(13) 1.00018(4) 0.01108(18) Uani 1 1 d . . . . .
H6 H 0.127262 0.140202 0.988431 0.013 Uiso 1 1 calc R U . . .
C7 C 0.18831(8) -0.08020(14) 0.94457(4) 0.01178(19) Uani 1 1 d . . . . .
C8 C 0.22591(8) -0.01425(14) 0.88974(4) 0.01244(19) Uani 1 1 d . . . . .
N3 N 0.25021(8) 0.16539(12) 0.88369(4) 0.01449(18) Uani 1 1 d D . . . .
C20 C 0.30482(8) 0.24405(14) 0.83541(4) 0.01275(19) Uani 1 1 d . . . . .
C21 C 0.39797(9) 0.34986(14) 0.85040(5) 0.0159(2) Uani 1 1 d . . . . .
H21 H 0.425321 0.361528 0.891588 0.019 Uiso 1 1 calc R U . . .
C22 C 0.45128(9) 0.43854(16) 0.80563(5) 0.0201(2) Uani 1 1 d . . . . .
H22 H 0.514615 0.511510 0.815610 0.024 Uiso 1 1 calc R U . . .
C23 C 0.40962(10) 0.41760(16) 0.74627(5) 0.0208(2) Uani 1 1 d . . . . .
F2 F 0.46055(7) 0.50437(12) 0.70245(3) 0.0345(2) Uani 1 1 d . . . . .
C12 C 0.03128(9) -0.40237(15) 1.19994(5) 0.0175(2) Uani 1 1 d . . . . .
H12A H 0.052549 -0.530503 1.199079 0.026 Uiso 1 1 calc R U . . .
H12B H 0.048875 -0.353550 1.240703 0.026 Uiso 1 1 calc R U . . .
H12C H -0.048278 -0.391056 1.189112 0.026 Uiso 1 1 calc R U . . .
C2 C 0.06290(8) -0.36991(14) 1.09057(5) 0.0140(2) Uani 1 1 d . . . . .
H2A H 0.092245 -0.494470 1.087203 0.017 Uiso 1 1 calc R U . . .
H2B H -0.018623 -0.375872 1.083818 0.017 Uiso 1 1 calc R U . . .
C1 C 0.10726(8) -0.25306(14) 1.04315(4) 0.01217(19) Uani 1 1 d . . . . .
C14 C 0.28875(8) 0.11352(14) 1.02505(4) 0.01161(19) Uani 1 1 d . . . . .
C19 C 0.30792(8) 0.30006(14) 1.02765(5) 0.0149(2) Uani 1 1 d . . . . .
H19 H 0.250331 0.381056 1.014090 0.018 Uiso 1 1 calc R U . . .
C18 C 0.40988(9) 0.36978(15) 1.04975(5) 0.0186(2) Uani 1 1 d . . . . .
H18 H 0.421862 0.497109 1.050433 0.022 Uiso 1 1 calc R U . . .
C17 C 0.49412(9) 0.25259(16) 1.07082(5) 0.0186(2) Uani 1 1 d . . . . .
H17 H 0.563596 0.299974 1.086088 0.022 Uiso 1 1 calc R U . . .
C16 C 0.47685(8) 0.06696(15) 1.06958(5) 0.0160(2) Uani 1 1 d . . . . .
H16 H 0.533570 -0.014070 1.084344 0.019 Uiso 1 1 calc R U . . .
C15 C 0.37543(8) 0.00202(14) 1.04642(4) 0.01303(19) Uani 1 1 d . . . . .
C10 C 0.16707(8) -0.26412(14) 0.94437(4) 0.01248(19) Uani 1 1 d . . . . .
O2 O 0.12902(6) -0.35243(10) 0.99314(3) 0.01409(16) Uani 1 1 d . . . . .
N1 N 0.18100(7) -0.37833(12) 0.89880(4) 0.01487(18) Uani 1 1 d . . . . .
C9 C 0.21555(8) -0.29807(14) 0.84970(5) 0.0150(2) Uani 1 1 d . . . . .
H9 H 0.225103 -0.375051 0.816118 0.018 Uiso 1 1 calc R U . . .
N2 N 0.23826(7) -0.12332(13) 0.84199(4) 0.01461(18) Uani 1 1 d . . . . .
C25 C 0.26472(9) 0.22499(15) 0.77508(5) 0.0159(2) Uani 1 1 d . . . . .
H25 H 0.201215 0.152665 0.764836 0.019 Uiso 1 1 calc R U . . .
C24 C 0.31802(10) 0.31228(15) 0.72985(5) 0.0192(2) Uani 1 1 d . . . . .
H24 H 0.291897 0.299643 0.688505 0.023 Uiso 1 1 calc R U . . .
H3 H 0.2504(13) 0.2308(18) 0.9169(4) 0.026(4) Uiso 1 1 d D . . . .

loop_
_atom_site_aniso_label
_atom_site_aniso_U_11
_atom_site_aniso_U_22
_atom_site_aniso_U_33
_atom_site_aniso_U_23
_atom_site_aniso_U_13
_atom_site_aniso_U_12
O1 0.0277(4) 0.0123(4) 0.0207(4) -0.0012(3) 0.0071(3) 0.0013(3)
F1 0.0170(3) 0.0103(3) 0.0248(3) 0.0018(2) 0.0014(2) 0.0013(2)
C13 0.0158(5) 0.0228(5) 0.0166(5) 0.0043(4) 0.0008(4) 0.0018(4)
C3 0.0140(4) 0.0137(5) 0.0125(4) 0.0015(3) 0.0021(3) 0.0000(3)
C11 0.0168(5) 0.0148(5) 0.0144(4) 0.0003(4) 0.0047(4) 0.0005(4)
C4 0.0122(4) 0.0131(5) 0.0149(4) 0.0003(4) 0.0018(3) 0.0011(3)
C5 0.0114(4) 0.0119(5) 0.0119(4) 0.0009(3) 0.0008(3) -0.0001(3)
C6 0.0118(4) 0.0099(4) 0.0114(4) 0.0005(3) 0.0006(3) -0.0004(3)
C7 0.0114(4) 0.0119(5) 0.0118(4) -0.0001(3) -0.0001(3) -0.0008(3)
C8 0.0116(4) 0.0128(5) 0.0127(4) 0.0010(3) -0.0008(3) -0.0008(3)
N3 0.0203(4) 0.0122(4) 0.0113(4) -0.0004(3) 0.0034(3) -0.0033(3)
C20 0.0153(4) 0.0099(4) 0.0132(4) 0.0014(3) 0.0027(3) 0.0001(3)
C21 0.0182(5) 0.0145(5) 0.0149(5) -0.0006(4) 0.0005(4) -0.0022(4)
C22 0.0208(5) 0.0184(5) 0.0217(5) -0.0016(4) 0.0050(4) -0.0064(4)
C23 0.0286(6) 0.0171(5) 0.0179(5) 0.0016(4) 0.0102(4) -0.0035(4)
F2 0.0498(5) 0.0346(5) 0.0213(4) 0.0016(3) 0.0173(3) -0.0178(4)
C12 0.0197(5) 0.0180(5) 0.0152(5) 0.0034(4) 0.0043(4) -0.0023(4)
C2 0.0167(5) 0.0118(4) 0.0136(4) 0.0015(3) 0.0024(4) -0.0022(4)
C1 0.0119(4) 0.0131(5) 0.0115(4) 0.0002(3) 0.0004(3) 0.0005(3)
C14 0.0124(4) 0.0125(5) 0.0100(4) -0.0004(3) 0.0017(3) -0.0009(3)
C19 0.0164(5) 0.0122(5) 0.0158(5) -0.0006(4) 0.0004(4) 0.0001(4)
C18 0.0204(5) 0.0128(5) 0.0225(5) -0.0028(4) 0.0004(4) -0.0039(4)
C17 0.0144(5) 0.0217(6) 0.0194(5) -0.0044(4) -0.0006(4) -0.0033(4)
C16 0.0132(4) 0.0195(5) 0.0153(5) -0.0006(4) 0.0006(3) 0.0022(4)
C15 0.0153(4) 0.0112(5) 0.0128(4) -0.0003(3) 0.0027(3) -0.0001(3)
C10 0.0123(4) 0.0130(5) 0.0120(4) 0.0014(3) 0.0003(3) -0.0007(3)
O2 0.0201(4) 0.0105(3) 0.0120(3) 0.0000(3) 0.0034(3) -0.0021(3)
N1 0.0179(4) 0.0124(4) 0.0144(4) -0.0013(3) 0.0016(3) -0.0014(3)
C9 0.0180(5) 0.0140(5) 0.0131(5) -0.0014(4) 0.0012(4) -0.0004(4)
N2 0.0170(4) 0.0138(4) 0.0131(4) -0.0004(3) 0.0014(3) -0.0009(3)
C25 0.0180(5) 0.0146(5) 0.0150(5) -0.0002(4) -0.0002(4) -0.0010(4)
C24 0.0272(5) 0.0179(5) 0.0125(5) 0.0005(4) 0.0016(4) -0.0002(4)

loop_
_atom_type_symbol
_atom_type_description
_atom_type_scat_dispersion_real
_atom_type_scat_dispersion_imag
_atom_type_scat_source
C C 0.0033 0.0016 'International Tables Vol C Tables 4.2.6.8 and 6.1.1.4'
H H 0.0000 0.0000 'International Tables Vol C Tables 4.2.6.8 and 6.1.1.4'
F F 0.0171 0.0103 'International Tables Vol C Tables 4.2.6.8 and 6.1.1.4'
N N 0.0061 0.0033 'International Tables Vol C Tables 4.2.6.8 and 6.1.1.4'
O O 0.0106 0.0060 'International Tables Vol C Tables 4.2.6.8 and 6.1.1.4'

loop_
_geom_angle_atom_site_label_1
_geom_angle_atom_site_label_2
_geom_angle_atom_site_label_3
_geom_angle
_geom_angle_site_symmetry_1
_geom_angle_site_symmetry_3
_geom_angle_publ_flag
H13A C13 H13B 109.5 . . ?
H13A C13 H13C 109.5 . . ?
H13B C13 H13C 109.5 . . ?
C3 C13 H13A 109.5 . . ?
C3 C13 H13B 109.5 . . ?
C3 C13 H13C 109.5 . . ?
C13 C3 C2 110.16(8) . . ?
C11 C3 C13 110.57(9) . . ?
C11 C3 C2 107.99(8) . . ?
C12 C3 C13 109.62(8) . . ?
C12 C3 C11 109.71(8) . . ?
C12 C3 C2 108.76(8) . . ?
C3 C11 H11A 108.4 . . ?
C3 C11 H11B 108.4 . . ?
H11A C11 H11B 107.5 . . ?
C4 C11 C3 115.39(8) . . ?
C4 C11 H11A 108.4 . . ?
C4 C11 H11B 108.4 . . ?
O1 C4 C11 120.94(9) . . ?
O1 C4 C5 120.70(9) . . ?
C5 C4 C11 118.35(9) . . ?
C4 C5 C6 118.13(9) . . ?
C1 C5 C4 118.71(9) . . ?
C1 C5 C6 123.06(9) . . ?
C5 C6 H6 108.2 . . ?
C5 C6 C7 109.44(8) . . ?
C5 C6 C14 110.72(8) . . ?
C7 C6 H6 108.2 . . ?
C7 C6 C14 111.93(8) . . ?
C14 C6 H6 108.2 . . ?
C8 C7 C6 123.78(9) . . ?
C10 C7 C6 122.11(9) . . ?
C10 C7 C8 114.03(9) . . ?
N3 C8 C7 120.24(9) . . ?
N2 C8 C7 122.11(9) . . ?
N2 C8 N3 117.65(9) . . ?
C8 N3 C20 125.81(9) . . ?
C8 N3 H3 115.8(10) . . ?
C20 N3 H3 115.7(11) . . ?
C21 C20 N3 117.78(9) . . ?
C21 C20 C25 120.09(9) . . ?
C25 C20 N3 122.05(9) . . ?
C20 C21 H21 119.7 . . ?
C22 C21 C20 120.57(10) . . ?
C22 C21 H21 119.7 . . ?
C21 C22 H22 120.9 . . ?
C23 C22 C21 118.11(10) . . ?
C23 C22 H22 120.9 . . ?
C22 C23 C24 122.74(10) . . ?
F2 C23 C22 118.51(10) . . ?
F2 C23 C24 118.75(10) . . ?
C3 C12 H12A 109.5 . . ?
C3 C12 H12B 109.5 . . ?
C3 C12 H12C 109.5 . . ?
H12A C12 H12B 109.5 . . ?
H12A C12 H12C 109.5 . . ?
H12B C12 H12C 109.5 . . ?
C3 C2 H2A 109.3 . . ?
C3 C2 H2B 109.3 . . ?
H2A C2 H2B 108.0 . . ?
C1 C2 C3 111.47(8) . . ?
C1 C2 H2A 109.3 . . ?
C1 C2 H2B 109.3 . . ?
C5 C1 C2 125.24(9) . . ?
C5 C1 O2 123.45(9) . . ?
O2 C1 C2 111.31(8) . . ?
C19 C14 C6 121.44(9) . . ?
C15 C14 C6 121.81(9) . . ?
C15 C14 C19 116.75(9) . . ?
C14 C19 H19 119.4 . . ?
C18 C19 C14 121.27(10) . . ?
C18 C19 H19 119.4 . . ?
C19 C18 H18 120.1 . . ?
C17 C18 C19 119.86(10) . . ?
C17 C18 H18 120.1 . . ?
C18 C17 H17 120.0 . . ?
C16 C17 C18 120.08(10) . . ?
C16 C17 H17 120.0 . . ?
C17 C16 H16 120.7 . . ?
C15 C16 C17 118.63(10) . . ?
C15 C16 H16 120.7 . . ?
F1 C15 C14 118.63(9) . . ?
F1 C15 C16 117.97(9) . . ?
C16 C15 C14 123.40(10) . . ?
O2 C10 C7 122.56(9) . . ?
N1 C10 C7 125.96(9) . . ?
N1 C10 O2 111.48(9) . . ?
C1 O2 C10 118.73(8) . . ?
C9 N1 C10 113.76(9) . . ?
N1 C9 H9 116.0 . . ?
N2 C9 N1 127.96(10) . . ?
N2 C9 H9 116.0 . . ?
C9 N2 C8 116.13(9) . . ?
C20 C25 H25 120.1 . . ?
C24 C25 C20 119.77(10) . . ?
C24 C25 H25 120.1 . . ?
C23 C24 C25 118.71(10) . . ?
C23 C24 H24 120.6 . . ?
C25 C24 H24 120.6 . . ?

loop_
_geom_bond_atom_site_label_1
_geom_bond_atom_site_label_2
_geom_bond_distance
_geom_bond_site_symmetry_2
_geom_bond_publ_flag
O1 C4 1.2228(13) . ?
F1 C15 1.3600(12) . ?
C13 H13A 0.9800 . ?
C13 H13B 0.9800 . ?
C13 H13C 0.9800 . ?
C13 C3 1.5374(14) . ?
C3 C11 1.5353(14) . ?
C3 C12 1.5297(14) . ?
C3 C2 1.5381(14) . ?
C11 H11A 0.9900 . ?
C11 H11B 0.9900 . ?
C11 C4 1.5174(14) . ?
C4 C5 1.4710(13) . ?
C5 C6 1.5142(13) . ?
C5 C1 1.3433(14) . ?
C6 H6 1.0000 . ?
C6 C7 1.5164(13) . ?
C6 C14 1.5275(13) . ?
C7 C8 1.4166(13) . ?
C7 C10 1.3804(14) . ?
C8 N3 1.3659(13) . ?
C8 N2 1.3463(13) . ?
N3 C20 1.4250(12) . ?
N3 H3 0.8800(10) . ?
C20 C21 1.3921(14) . ?
C20 C25 1.3929(14) . ?
C21 H21 0.9500 . ?
C21 C22 1.3893(15) . ?
C22 H22 0.9500 . ?
C22 C23 1.3799(16) . ?
C23 F2 1.3520(12) . ?
C23 C24 1.3812(16) . ?
C12 H12A 0.9800 . ?
C12 H12B 0.9800 . ?
C12 H12C 0.9800 . ?
C2 H2A 0.9900 . ?
C2 H2B 0.9900 . ?
C2 C1 1.4913(13) . ?
C1 O2 1.3711(12) . ?
C14 C19 1.3955(14) . ?
C14 C15 1.3888(14) . ?
C19 H19 0.9500 . ?
C19 C18 1.3928(15) . ?
C18 H18 0.9500 . ?
C18 C17 1.3910(16) . ?
C17 H17 0.9500 . ?
C17 C16 1.3848(16) . ?
C16 H16 0.9500 . ?
C16 C15 1.3814(14) . ?
C10 O2 1.3720(12) . ?
C10 N1 1.3354(13) . ?
N1 C9 1.3345(13) . ?
C9 H9 0.9500 . ?
C9 N2 1.3315(14) . ?
C25 H25 0.9500 . ?
C25 C24 1.3922(15) . ?
C24 H24 0.9500 . ?

loop_
_geom_torsion_atom_site_label_1
_geom_torsion_atom_site_label_2
_geom_torsion_atom_site_label_3
_geom_torsion_atom_site_label_4
_geom_torsion
_geom_torsion_site_symmetry_1
_geom_torsion_site_symmetry_2
_geom_torsion_site_symmetry_3
_geom_torsion_site_symmetry_4
_geom_torsion_publ_flag
O1 C4 C5 C6 8.95(14) . . . . ?
O1 C4 C5 C1 -174.56(10) . . . . ?
C13 C3 C11 C4 71.45(11) . . . . ?
C13 C3 C2 C1 -69.25(11) . . . . ?
C3 C11 C4 O1 -158.86(10) . . . . ?
C3 C11 C4 C5 21.74(13) . . . . ?
C3 C2 C1 C5 -29.56(14) . . . . ?
C3 C2 C1 O2 149.82(8) . . . . ?
C11 C3 C2 C1 51.59(11) . . . . ?
C11 C4 C5 C6 -171.66(8) . . . . ?
C11 C4 C5 C1 4.84(13) . . . . ?
C4 C5 C6 C7 -175.22(8) . . . . ?
C4 C5 C6 C14 60.93(11) . . . . ?
C4 C5 C1 C2 -0.45(15) . . . . ?
C4 C5 C1 O2 -179.76(8) . . . . ?
C5 C6 C7 C8 174.83(9) . . . . ?
C5 C6 C7 C10 -8.47(13) . . . . ?
C5 C6 C14 C19 -119.49(10) . . . . ?
C5 C6 C14 C15 60.18(12) . . . . ?
C5 C1 O2 C10 -2.68(14) . . . . ?
C6 C5 C1 C2 175.86(9) . . . . ?
C6 C5 C1 O2 -3.45(15) . . . . ?
C6 C7 C8 N3 -2.98(14) . . . . ?
C6 C7 C8 N2 177.55(9) . . . . ?
C6 C7 C10 O2 3.64(15) . . . . ?
C6 C7 C10 N1 -175.64(9) . . . . ?
C6 C14 C19 C18 -179.29(9) . . . . ?
C6 C14 C15 F1 0.90(14) . . . . ?
C6 C14 C15 C16 -179.57(9) . . . . ?
C7 C6 C14 C19 118.11(10) . . . . ?
C7 C6 C14 C15 -62.22(12) . . . . ?
C7 C8 N3 C20 169.36(9) . . . . ?
C7 C8 N2 C9 -1.52(14) . . . . ?
C7 C10 O2 C1 2.54(14) . . . . ?
C7 C10 N1 C9 -2.12(15) . . . . ?
C8 C7 C10 O2 -179.35(8) . . . . ?
C8 C7 C10 N1 1.36(15) . . . . ?
C8 N3 C20 C21 -126.31(11) . . . . ?
C8 N3 C20 C25 56.82(15) . . . . ?
N3 C8 N2 C9 178.99(9) . . . . ?
N3 C20 C21 C22 -176.39(10) . . . . ?
N3 C20 C25 C24 176.71(10) . . . . ?
C20 C21 C22 C23 -0.38(17) . . . . ?
C20 C25 C24 C23 -0.51(16) . . . . ?
C21 C20 C25 C24 -0.08(16) . . . . ?
C21 C22 C23 F2 179.57(10) . . . . ?
C21 C22 C23 C24 -0.23(18) . . . . ?
C22 C23 C24 C25 0.68(18) . . . . ?
F2 C23 C24 C25 -179.12(10) . . . . ?
C12 C3 C11 C4 -167.52(8) . . . . ?
C12 C3 C2 C1 170.59(8) . . . . ?
C2 C3 C11 C4 -49.13(11) . . . . ?
C2 C1 O2 C10 177.92(8) . . . . ?
C1 C5 C6 C7 8.45(13) . . . . ?
C1 C5 C6 C14 -115.40(10) . . . . ?
C14 C6 C7 C8 -62.05(12) . . . . ?
C14 C6 C7 C10 114.66(10) . . . . ?
C14 C19 C18 C17 -1.24(16) . . . . ?
C19 C14 C15 F1 -179.42(9) . . . . ?
C19 C14 C15 C16 0.12(15) . . . . ?
C19 C18 C17 C16 0.30(17) . . . . ?
C18 C17 C16 C15 0.80(16) . . . . ?
C17 C16 C15 F1 178.51(9) . . . . ?
C17 C16 C15 C14 -1.03(16) . . . . ?
C15 C14 C19 C18 1.02(15) . . . . ?
C10 C7 C8 N3 -179.92(9) . . . . ?
C10 C7 C8 N2 0.60(14) . . . . ?
C10 N1 C9 N2 1.05(16) . . . . ?
O2 C10 N1 C9 178.53(8) . . . . ?
N1 C10 O2 C1 -178.08(8) . . . . ?
N1 C9 N2 C8 0.68(16) . . . . ?
N2 C8 N3 C20 -11.14(15) . . . . ?
C25 C20 C21 C22 0.54(16) . . . . ?
